data_7025418
loop_
_publ_author_name
'Arii, Hidekazu'
'Takahashi, Makiko'
'Nanjo, Masato'
'Mochida, Kunio'

_publ_section_title
;
 Syntheses of mono- and dinuclear silylplatinum complexes bearing a
 diphosphino ligand via stepwise bond activation of unsymmetric disilanes.
;
_journal_issue 28
_journal_name_full 'Dalton transactions (Cambridge, England : 2003)'
_journal_page_first 6434
_journal_page_last 6440
_journal_paper_doi 10.1039/c000545b
_journal_volume 39
_journal_year 2010
_chemical_absolute_configuration unk
_chemical_formula_sum 'C71 H68 P4 Pt2 Si2'
_chemical_formula_weight 1491.49
_chemical_name_systematic
;
?
;
_space_group_IT_number 19
_symmetry_cell_setting orthorhombic
_symmetry_space_group_name_Hall 'P 2ac 2ab'
_symmetry_space_group_name_H-M 'P 21 21 21'
_atom_sites_solution_hydrogens geom
_atom_sites_solution_primary direct
_atom_sites_solution_secondary difmap
_audit_creation_method SHELXL-97
_cell_angle_alpha 90.00
_cell_angle_beta 90.00
_cell_angle_gamma 90.00
_cell_formula_units_Z 4
_cell_length_a 12.6750(3)
_cell_length_b 16.3880(6)
_cell_length_c 29.9580(10)
_cell_measurement_reflns_used 54920
_cell_measurement_temperature 123(2)
_cell_measurement_theta_max 27.94
_cell_measurement_theta_min 2.10
_cell_volume 6222.8(3)
_computing_cell_refinement 'HKL Scalepack'
_computing_data_collection 'DIP Image plate'
_computing_data_reduction 'maXus (Mackay et al., 1999)'
_computing_molecular_graphics 'Ortep (Johnson, 1976)'
_computing_structure_refinement 'SHELXL-97 (Sheldrick, 1997)'
_computing_structure_solution 'SHELXS-97 (Sheldrick, 1990)'
_diffrn_ambient_temperature 123(2)
_diffrn_measured_fraction_theta_full 0.996
_diffrn_measured_fraction_theta_max 0.996
_diffrn_measurement_device_type KappaCCD
_diffrn_measurement_method IP
_diffrn_radiation_monochromator graphite
_diffrn_radiation_source 'fine-focus sealed tube'
_diffrn_radiation_type MoK\a
_diffrn_radiation_wavelength 0.71073
_diffrn_reflns_av_R_equivalents 0.089
_diffrn_reflns_av_sigmaI/netI 0.0339
_diffrn_reflns_limit_h_max 16
_diffrn_reflns_limit_h_min 0
_diffrn_reflns_limit_k_max 21
_diffrn_reflns_limit_k_min 0
_diffrn_reflns_limit_l_max 39
_diffrn_reflns_limit_l_min 0
_diffrn_reflns_number 54920
_diffrn_reflns_theta_full 27.94
_diffrn_reflns_theta_max 27.94
_diffrn_reflns_theta_min 2.10
_exptl_absorpt_coefficient_mu 4.674
_exptl_absorpt_correction_type none
_exptl_crystal_colour orange
_exptl_crystal_density_diffrn 1.592
_exptl_crystal_density_method 'not measured'
_exptl_crystal_description plate
_exptl_crystal_F_000 2952
_exptl_crystal_size_max 0.25
_exptl_crystal_size_mid 0.20
_exptl_crystal_size_min 0.20
_refine_diff_density_max 1.882
_refine_diff_density_min -2.878
_refine_diff_density_rms 0.203
_refine_ls_abs_structure_details 'Flack H D (1983), Acta Cryst. A39, 876-881'
_refine_ls_abs_structure_Flack 0.480(12)
_refine_ls_extinction_method none
_refine_ls_goodness_of_fit_ref 1.022
_refine_ls_hydrogen_treatment mixed
_refine_ls_matrix_type full
_refine_ls_number_parameters 719
_refine_ls_number_reflns 8147
_refine_ls_number_restraints 49
_refine_ls_restrained_S_all 1.021
_refine_ls_R_factor_all 0.0583
_refine_ls_R_factor_gt 0.0526
_refine_ls_shift/su_max 0.001
_refine_ls_shift/su_mean 0.000
_refine_ls_structure_factor_coef Fsqd
_refine_ls_weighting_details 'calc w=1/[\s^2^(Fo^2^)+(0.0888P)^2^+41.2228P] where P=(Fo^2^+2Fc^2^)/3'
_refine_ls_weighting_scheme calc
_refine_ls_wR_factor_gt 0.1349
_refine_ls_wR_factor_ref 0.1396
_reflns_number_gt 7475
_reflns_number_total 8147
_reflns_threshold_expression >2sigma(I)
_cod_data_source_file c000545b.txt
_cod_data_source_block complex4c
_cod_depositor_comments
;
The following automatic conversions were performed:

'_symmetry_cell_setting' value 'Orthorhombic' changed to
'orthorhombic' according to
/home/saulius/struct/CIF-dictionaries/cif_core.dic dictionary named
'cif_core.dic' version 2.4.2 from 2011-04-26.

Automatic conversion script
Id: cif_fix_values 1891 2012-01-12 08:04:46Z andrius 
;
_cod_original_sg_symbol_H-M 'P 21 21 21 '
_cod_database_code 7025418

loop_
_symmetry_equiv_pos_as_xyz
'x, y, z'
'-x+1/2, -y, z+1/2'
'x+1/2, -y+1/2, -z'
'-x, y+1/2, -z+1/2'

loop_
_atom_site_label
_atom_site_type_symbol
_atom_site_fract_x
_atom_site_fract_y
_atom_site_fract_z
_atom_site_U_iso_or_equiv
_atom_site_adp_type
_atom_site_occupancy
_atom_site_symmetry_multiplicity
_atom_site_calc_flag
_atom_site_refinement_flags
Pt1 Pt 0.15084(3) 0.18867(3) 0.186815(14) 0.02526(10) Uani 1 1 d .
Pt2 Pt 0.43565(3) 0.10054(3) 0.188532(15) 0.02605(11) Uani 1 1 d .
P1 P 0.0284(2) 0.2204(2) 0.24130(10) 0.0271(6) Uani 1 1 d .
P2 P 0.0350(2) 0.2546(2) 0.13836(9) 0.0275(6) Uani 1 1 d .
P3 P 0.5721(2) 0.08113(19) 0.23959(10) 0.0277(6) Uani 1 1 d .
P4 P 0.5684(2) 0.1004(2) 0.13610(9) 0.0265(5) Uani 1 1 d .
Si1 Si 0.2686(3) 0.0966(2) 0.22581(11) 0.0338(7) Uani 1 1 d D
H1 H 0.217(5) 0.025(3) 0.218(2) -0.016(15) Uiso 1 1 d D
Si2 Si 0.2978(2) 0.1481(2) 0.14120(11) 0.0289(7) Uani 1 1 d .
H2 H 0.343(11) 0.207(8) 0.116(4) 0.035 Uiso 1 1 d .
C1 C -0.0960(9) 0.2453(9) 0.2109(4) 0.035(3) Uani 1 1 d .
H1A H -0.1276 0.1957 0.2002 0.041 Uiso 1 1 d R
H1B H -0.1441 0.2724 0.2307 0.041 Uiso 1 1 d R
C2 C -0.0761(10) 0.2991(7) 0.1714(4) 0.030(2) Uani 1 1 d .
H2A H -0.0570 0.3529 0.1812 0.035 Uiso 1 1 d R
H2B H -0.1379 0.3022 0.1530 0.035 Uiso 1 1 d R
C3 C -0.0196(10) 0.1428(8) 0.2803(4) 0.031(2) Uani 1 1 d .
C4 C -0.0411(9) 0.0673(8) 0.2630(4) 0.033(3) Uani 1 1 d .
H4 H -0.0240 0.0559 0.2324 0.040 Uiso 1 1 d R
C5 C -0.0867(12) 0.0064(8) 0.2895(5) 0.041(3) Uani 1 1 d .
H5 H -0.1045 -0.0458 0.2770 0.049 Uiso 1 1 d R
C6 C -0.1078(10) 0.0229(8) 0.3338(5) 0.038(3) Uani 1 1 d .
H6 H -0.1402 -0.0179 0.3523 0.045 Uiso 1 1 d R
C7 C -0.0814(12) 0.0982(9) 0.3520(4) 0.042(3) Uani 1 1 d .
H7 H -0.0970 0.1095 0.3828 0.050 Uiso 1 1 d R
C8 C -0.0337(10) 0.1567(7) 0.3247(4) 0.030(2) Uani 1 1 d .
H8 H -0.0096 0.2067 0.3380 0.037 Uiso 1 1 d R
C9 C 0.0512(9) 0.3079(7) 0.2777(3) 0.026(2) Uani 1 1 d .
C10 C 0.1539(11) 0.3150(9) 0.2954(4) 0.039(3) Uani 1 1 d .
H10 H 0.2086 0.2795 0.2847 0.047 Uiso 1 1 d R
C11 C 0.1775(13) 0.3712(8) 0.3281(5) 0.047(3) Uani 1 1 d .
H11 H 0.2474 0.3736 0.3405 0.057 Uiso 1 1 d R
C12 C 0.0989(12) 0.4252(9) 0.3424(5) 0.044(3) Uani 1 1 d .
H12 H 0.1148 0.4650 0.3650 0.053 Uiso 1 1 d R
C13 C -0.0021(14) 0.4219(9) 0.3235(5) 0.051(4) Uani 1 1 d .
H13 H -0.0547 0.4605 0.3328 0.061 Uiso 1 1 d R
C14 C -0.0237(10) 0.3612(8) 0.2921(4) 0.036(3) Uani 1 1 d .
H14 H -0.0943 0.3578 0.2806 0.043 Uiso 1 1 d R
C15 C -0.0294(9) 0.1851(8) 0.0990(4) 0.030(2) Uani 1 1 d .
C16 C 0.0103(9) 0.1071(8) 0.0946(4) 0.033(2) Uani 1 1 d .
H16 H 0.0667 0.0893 0.1137 0.040 Uiso 1 1 d R
C17 C -0.0305(11) 0.0536(8) 0.0622(5) 0.039(3) Uani 1 1 d .
H17 H -0.0024 -0.0006 0.0594 0.047 Uiso 1 1 d R
C18 C -0.1106(10) 0.0796(8) 0.0346(4) 0.035(3) Uani 1 1 d .
H18 H -0.1382 0.0445 0.0118 0.041 Uiso 1 1 d R
C19 C -0.1537(11) 0.1562(9) 0.0395(4) 0.040(3) Uani 1 1 d .
H19 H -0.2107 0.1734 0.0205 0.048 Uiso 1 1 d R
C20 C -0.1125(10) 0.2086(8) 0.0716(4) 0.035(3) Uani 1 1 d .
H20 H -0.1433 0.2617 0.0750 0.043 Uiso 1 1 d R
C21 C 0.0725(10) 0.3404(7) 0.1023(4) 0.028(2) Uani 1 1 d .
C22 C 0.1785(10) 0.3507(8) 0.0914(4) 0.034(3) Uani 1 1 d .
H22 H 0.2303 0.3128 0.1023 0.040 Uiso 1 1 d R
C23 C 0.2108(13) 0.4141(9) 0.0645(4) 0.044(3) Uani 1 1 d .
H23 H 0.2845 0.4203 0.0580 0.053 Uiso 1 1 d R
C24 C 0.1386(12) 0.4687(8) 0.0473(4) 0.040(3) Uani 1 1 d .
H24 H 0.1606 0.5118 0.0278 0.048 Uiso 1 1 d R
C25 C 0.0325(14) 0.4618(9) 0.0582(5) 0.048(3) Uani 1 1 d .
H25 H -0.0177 0.5004 0.0468 0.057 Uiso 1 1 d R
C26 C -0.0010(11) 0.3987(9) 0.0860(5) 0.041(3) Uani 1 1 d .
H26 H -0.0744 0.3939 0.0934 0.049 Uiso 1 1 d R
C27 C 0.6941(9) 0.0571(7) 0.2066(4) 0.029(2) Uani 1 1 d .
H27A H 0.7553 0.0659 0.2249 0.035 Uiso 1 1 d R
H27B H 0.6918 0.0011 0.1974 0.035 Uiso 1 1 d R
C28 C 0.6951(9) 0.1114(9) 0.1661(4) 0.035(3) Uani 1 1 d .
H28A H 0.7521 0.0967 0.1465 0.042 Uiso 1 1 d R
H28B H 0.7033 0.1671 0.1753 0.042 Uiso 1 1 d R
C29 C 0.5809(10) 0.0040(8) 0.2838(4) 0.033(3) Uani 1 1 d .
C30 C 0.6411(11) -0.0657(9) 0.2802(5) 0.040(3) Uani 1 1 d .
H30 H 0.6850 -0.0736 0.2545 0.048 Uiso 1 1 d R
C31 C 0.6393(11) -0.1249(8) 0.3131(6) 0.045(3) Uani 1 1 d .
H31 H 0.6834 -0.1723 0.3103 0.054 Uiso 1 1 d R
C32 C 0.5763(12) -0.1149(10) 0.3500(5) 0.049(4) Uani 1 1 d .
H32 H 0.5728 -0.1566 0.3724 0.059 Uiso 1 1 d R
C33 C 0.5158(14) -0.0469(11) 0.3543(6) 0.059(5) Uani 1 1 d .
H33 H 0.4720 -0.0403 0.3802 0.070 Uiso 1 1 d R
C34 C 0.5198(12) 0.0130(10) 0.3215(4) 0.046(3) Uani 1 1 d .
H34 H 0.4792 0.0618 0.3257 0.056 Uiso 1 1 d R
C35 C 0.6084(9) 0.1761(8) 0.2660(4) 0.029(2) Uani 1 1 d .
C36 C 0.6779(10) 0.1805(9) 0.3018(4) 0.038(3) Uani 1 1 d .
H36 H 0.7034 0.1311 0.3153 0.045 Uiso 1 1 d R
C37 C 0.7103(12) 0.2562(9) 0.3183(6) 0.049(3) Uani 1 1 d .
H37 H 0.7612 0.2592 0.3420 0.059 Uiso 1 1 d R
C38 C 0.6710(13) 0.3276(9) 0.3002(5) 0.050(4) Uani 1 1 d .
H38 H 0.6900 0.3790 0.3132 0.060 Uiso 1 1 d R
C39 C 0.6011(13) 0.3249(10) 0.2643(6) 0.057(4) Uani 1 1 d .
H39 H 0.5790 0.3749 0.2504 0.069 Uiso 1 1 d R
C40 C 0.5688(13) 0.2477(8) 0.2479(5) 0.044(3) Uani 1 1 d .
H40 H 0.5169 0.2454 0.2246 0.053 Uiso 1 1 d R
C41 C 0.5824(10) 0.0025(7) 0.1078(4) 0.032(3) Uani 1 1 d .
C42 C 0.6709(11) -0.0126(8) 0.0804(4) 0.039(3) Uani 1 1 d .
H42 H 0.7219 0.0299 0.0755 0.047 Uiso 1 1 d R
C43 C 0.6810(13) -0.0894(9) 0.0600(4) 0.046(4) Uani 1 1 d .
H43 H 0.7410 -0.1009 0.0415 0.055 Uiso 1 1 d R
C44 C 0.6054(14) -0.1492(10) 0.0663(7) 0.062(4) Uani 1 1 d U
H44 H 0.6116 -0.2014 0.0520 0.075 Uiso 1 1 d R
C45 C 0.5177(15) -0.1335(11) 0.0949(7) 0.066(4) Uani 1 1 d U
H45 H 0.4667 -0.1758 0.0999 0.080 Uiso 1 1 d R
C46 C 0.5081(14) -0.0578(10) 0.1154(7) 0.063(4) Uani 1 1 d U
H46 H 0.4496 -0.0456 0.1347 0.076 Uiso 1 1 d R
C47 C 0.5783(9) 0.1768(8) 0.0925(4) 0.029(2) Uani 1 1 d .
C48 C 0.6145(11) 0.2555(9) 0.1018(4) 0.038(3) Uani 1 1 d .
H48 H 0.6345 0.2693 0.1317 0.046 Uiso 1 1 d R
C49 C 0.6211(11) 0.3128(9) 0.0687(5) 0.043(3) Uani 1 1 d .
H49 H 0.6482 0.3661 0.0753 0.051 Uiso 1 1 d R
C50 C 0.5906(11) 0.2944(9) 0.0248(4) 0.044(3) Uani 1 1 d .
H50 H 0.5936 0.3358 0.0022 0.052 Uiso 1 1 d R
C51 C 0.5546(13) 0.2205(10) 0.0153(4) 0.048(3) Uani 1 1 d .
H51 H 0.5357 0.2067 -0.0148 0.057 Uiso 1 1 d R
C52 C 0.5484(12) 0.1596(8) 0.0480(4) 0.038(3) Uani 1 1 d .
H52 H 0.5226 0.1062 0.0406 0.045 Uiso 1 1 d R
C53 C 0.2707(14) 0.1035(16) 0.2885(5) 0.068(3) Uani 1 1 d U
C54 C 0.3304(14) 0.1656(15) 0.3100(6) 0.071(3) Uani 1 1 d U
H54 H 0.3666 0.2048 0.2923 0.085 Uiso 1 1 calc R
C55 C 0.3370(16) 0.1702(16) 0.3568(6) 0.078(3) Uani 1 1 d U
H55 H 0.3792 0.2094 0.3718 0.094 Uiso 1 1 calc R
C56 C 0.2748(17) 0.1107(18) 0.3801(7) 0.082(3) Uani 1 1 d U
H56 H 0.2694 0.1167 0.4115 0.098 Uiso 1 1 calc R
C57 C 0.2248(16) 0.0491(17) 0.3621(6) 0.079(3) Uani 1 1 d U
H57 H 0.1952 0.0067 0.3797 0.095 Uiso 1 1 calc R
C58 C 0.2173(14) 0.0491(15) 0.3154(6) 0.075(3) Uani 1 1 d U
H58 H 0.1731 0.0097 0.3016 0.090 Uiso 1 1 calc R
C59 C 0.2715(11) 0.0725(8) 0.0944(4) 0.034(3) Uani 1 1 d .
C60 C 0.2820(12) 0.0980(12) 0.0493(5) 0.049(4) Uani 1 1 d .
H60 H 0.2956 0.1545 0.0431 0.059 Uiso 1 1 d R
C61 C 0.2699(14) 0.0389(13) 0.0152(6) 0.063(5) Uani 1 1 d .
H61 H 0.2833 0.0536 -0.0153 0.075 Uiso 1 1 d R
C62 C 0.2438(15) -0.0392(11) 0.0237(6) 0.060(5) Uani 1 1 d .
H62 H 0.2316 -0.0761 -0.0007 0.072 Uiso 1 1 d R
C63 C 0.2314(14) -0.0655(12) 0.0677(6) 0.060(5) Uani 1 1 d .
H63 H 0.2150 -0.1215 0.0738 0.072 Uiso 1 1 d R
C64 C 0.2449(12) -0.0089(10) 0.1033(5) 0.044(3) Uani 1 1 d .
H64 H 0.2360 -0.0262 0.1337 0.053 Uiso 1 1 d R
C65 C 0.420(2) 0.7144(12) -0.0111(8) 0.078(6) Uani 1 1 d .
C66 C 0.331(2) 0.7317(14) 0.0131(9) 0.086(7) Uani 1 1 d .
H66 H 0.2825 0.7725 0.0032 0.104 Uiso 1 1 d R
C67 C 0.313(3) 0.6908(19) 0.0510(9) 0.097(8) Uani 1 1 d .
H67 H 0.2544 0.7066 0.0696 0.116 Uiso 1 1 d R
C68 C 0.367(3) 0.631(2) 0.0654(8) 0.111(10) Uani 1 1 d .
H68 H 0.3405 0.6019 0.0909 0.134 Uiso 1 1 d R
C69 C 0.462(3) 0.6130(19) 0.0404(11) 0.113(10) Uani 1 1 d .
H69 H 0.5099 0.5739 0.0528 0.136 Uiso 1 1 d R
C70 C 0.4844(18) 0.6537(14) 0.0032(8) 0.078(6) Uani 1 1 d .
H70 H 0.5446 0.6400 -0.0147 0.093 Uiso 1 1 d R
C71 C 0.441(4) 0.762(2) -0.0555(10) 0.159(17) Uani 1 1 d .
H71A H 0.5060 0.7411 -0.0671 0.191 Uiso 1 1 d R
H71B H 0.4478 0.8199 -0.0505 0.191 Uiso 1 1 d R
H71C H 0.3853 0.7527 -0.0766 0.191 Uiso 1 1 d R

loop_
_atom_site_aniso_label
_atom_site_aniso_U_11
_atom_site_aniso_U_22
_atom_site_aniso_U_33
_atom_site_aniso_U_23
_atom_site_aniso_U_13
_atom_site_aniso_U_12
Pt1 0.02089(17) 0.0339(2) 0.02100(17) 0.00076(17) -0.00127(16) 0.00058(15)
Pt2 0.02169(17) 0.0335(2) 0.02301(18) -0.00013(18) -0.00214(17) 0.00244(15)
P1 0.0242(13) 0.0334(14) 0.0238(13) -0.0003(11) -0.0002(10) 0.0000(12)
P2 0.0245(13) 0.0377(15) 0.0203(12) 0.0027(11) -0.0027(10) 0.0000(12)
P3 0.0222(12) 0.0350(15) 0.0260(13) 0.0024(11) -0.0039(11) 0.0024(11)
P4 0.0216(12) 0.0329(14) 0.0249(12) -0.0009(11) 0.0028(10) 0.0011(12)
Si1 0.0302(15) 0.0372(17) 0.0340(16) 0.0027(14) -0.0002(13) 0.0008(15)
Si2 0.0225(14) 0.0391(18) 0.0251(14) 0.0014(13) -0.0014(11) -0.0010(13)
C1 0.027(6) 0.046(7) 0.031(6) -0.005(5) -0.002(5) 0.010(5)
C2 0.033(6) 0.032(6) 0.024(5) 0.005(4) -0.005(4) 0.002(5)
C3 0.032(6) 0.040(6) 0.022(5) -0.001(5) -0.007(4) -0.005(5)
C4 0.031(6) 0.037(6) 0.032(6) 0.007(5) -0.010(5) -0.007(5)
C5 0.048(8) 0.031(6) 0.044(7) 0.008(5) -0.008(6) 0.002(6)
C6 0.033(6) 0.034(6) 0.046(7) 0.021(6) 0.004(5) -0.003(5)
C7 0.056(8) 0.040(7) 0.030(6) 0.006(5) 0.013(6) 0.008(7)
C8 0.043(6) 0.022(5) 0.026(5) 0.001(4) 0.007(5) -0.002(5)
C9 0.031(5) 0.023(5) 0.023(5) 0.005(4) -0.003(4) 0.004(4)
C10 0.035(6) 0.038(6) 0.044(6) -0.003(6) -0.005(5) 0.006(6)
C11 0.056(9) 0.035(7) 0.051(8) -0.001(6) -0.015(7) -0.005(6)
C12 0.053(8) 0.044(7) 0.036(6) -0.004(6) 0.002(6) -0.008(6)
C13 0.067(10) 0.042(7) 0.044(8) -0.015(6) 0.009(7) -0.003(7)
C14 0.027(5) 0.046(7) 0.035(6) -0.003(5) 0.007(5) -0.007(5)
C15 0.024(5) 0.038(6) 0.030(5) 0.005(5) -0.003(4) -0.001(5)
C16 0.025(5) 0.042(7) 0.032(6) 0.004(5) -0.003(4) 0.006(5)
C17 0.040(7) 0.032(6) 0.045(7) 0.004(5) 0.001(6) -0.002(5)
C18 0.030(6) 0.039(7) 0.035(6) 0.003(5) -0.007(5) -0.006(5)
C19 0.031(6) 0.052(8) 0.038(6) 0.004(6) -0.011(5) -0.006(6)
C20 0.035(6) 0.038(7) 0.033(6) 0.004(5) 0.000(5) 0.002(5)
C21 0.030(5) 0.032(5) 0.022(5) 0.001(4) 0.004(4) -0.006(5)
C22 0.034(6) 0.039(6) 0.027(5) -0.006(5) -0.002(5) 0.000(5)
C23 0.058(8) 0.046(8) 0.028(6) 0.003(5) 0.005(6) -0.003(7)
C24 0.061(9) 0.033(6) 0.026(5) 0.003(5) 0.005(6) 0.000(6)
C25 0.063(9) 0.044(7) 0.036(7) 0.010(6) -0.012(7) 0.007(7)
C26 0.036(6) 0.039(7) 0.047(7) 0.002(6) -0.006(6) 0.000(6)
C27 0.028(5) 0.032(6) 0.028(5) -0.001(4) -0.009(4) 0.012(5)
C28 0.027(5) 0.046(7) 0.032(6) 0.003(5) 0.000(5) 0.004(5)
C29 0.032(6) 0.037(6) 0.030(5) 0.002(5) 0.000(5) 0.004(5)
C30 0.034(6) 0.042(7) 0.043(7) 0.003(6) 0.002(6) -0.001(6)
C31 0.038(6) 0.040(7) 0.057(8) 0.009(7) -0.011(8) 0.000(5)
C32 0.041(7) 0.055(9) 0.051(8) 0.021(7) -0.009(6) 0.003(7)
C33 0.055(9) 0.071(11) 0.051(9) 0.026(8) 0.017(7) 0.025(9)
C34 0.044(7) 0.056(8) 0.039(7) 0.018(6) 0.003(6) 0.018(7)
C35 0.029(5) 0.036(6) 0.023(5) -0.005(4) 0.000(4) -0.003(5)
C36 0.033(6) 0.042(7) 0.038(6) -0.002(5) -0.003(5) 0.002(5)
C37 0.047(8) 0.047(8) 0.055(9) -0.007(7) -0.003(7) -0.008(6)
C38 0.054(9) 0.036(7) 0.059(9) -0.012(6) -0.007(7) -0.002(6)
C39 0.054(9) 0.038(8) 0.080(12) -0.003(8) -0.014(9) 0.010(7)
C40 0.051(8) 0.035(6) 0.045(7) -0.003(6) -0.009(7) 0.000(6)
C41 0.032(6) 0.023(5) 0.042(6) -0.001(5) -0.010(5) 0.000(4)
C42 0.050(8) 0.038(7) 0.031(6) 0.006(5) 0.012(5) 0.016(6)
C43 0.067(10) 0.043(7) 0.029(6) -0.001(5) 0.008(6) 0.025(7)
C44 0.050(7) 0.041(6) 0.096(10) -0.024(7) 0.003(7) 0.003(6)
C45 0.051(6) 0.043(6) 0.106(10) -0.020(6) 0.009(7) -0.003(5)
C46 0.046(7) 0.042(7) 0.102(10) -0.019(7) 0.011(7) -0.007(6)
C47 0.027(5) 0.034(6) 0.027(5) 0.004(5) 0.002(4) 0.004(5)
C48 0.042(7) 0.041(7) 0.031(6) 0.000(5) 0.002(5) 0.005(6)
C49 0.042(7) 0.036(6) 0.050(8) 0.000(6) 0.006(6) 0.005(6)
C50 0.046(8) 0.049(8) 0.035(6) 0.015(6) 0.009(6) 0.019(6)
C51 0.057(9) 0.060(9) 0.026(6) 0.009(6) 0.000(6) 0.009(8)
C52 0.052(8) 0.037(6) 0.025(5) 0.003(5) -0.008(5) 0.006(6)
C53 0.042(5) 0.121(9) 0.040(5) 0.012(5) 0.002(4) 0.021(6)
C54 0.049(5) 0.121(8) 0.043(5) 0.005(6) -0.003(4) 0.025(5)
C55 0.058(5) 0.127(9) 0.050(5) 0.004(6) -0.003(5) 0.025(6)
C56 0.063(5) 0.131(9) 0.051(5) 0.009(6) -0.001(5) 0.021(6)
C57 0.058(5) 0.131(9) 0.049(5) 0.015(6) 0.000(5) 0.018(6)
C58 0.051(5) 0.128(9) 0.046(5) 0.016(6) 0.002(4) 0.017(6)
C59 0.034(6) 0.039(6) 0.029(6) -0.003(5) -0.003(5) -0.001(5)
C60 0.038(7) 0.070(10) 0.039(7) 0.003(7) 0.001(6) 0.011(8)
C61 0.049(9) 0.092(14) 0.046(9) -0.016(9) -0.007(7) 0.006(10)
C62 0.058(10) 0.060(10) 0.062(10) -0.029(8) -0.021(8) 0.017(9)
C63 0.055(9) 0.060(10) 0.064(11) -0.026(9) -0.006(8) 0.009(8)
C64 0.043(7) 0.051(8) 0.038(7) -0.005(6) -0.005(6) -0.002(7)
C65 0.096(17) 0.046(10) 0.092(15) -0.008(10) -0.002(14) -0.003(11)
C66 0.085(16) 0.062(13) 0.11(2) -0.034(13) -0.022(15) 0.015(12)
C67 0.12(2) 0.10(2) 0.070(15) -0.026(15) 0.011(15) 0.014(18)
C68 0.15(3) 0.12(3) 0.056(13) 0.004(14) 0.001(17) -0.01(2)
C69 0.13(3) 0.086(19) 0.12(2) -0.001(18) -0.02(2) 0.00(2)
C70 0.065(12) 0.080(14) 0.089(15) -0.024(12) -0.005(11) 0.013(11)
C71 0.25(5) 0.13(3) 0.10(2) 0.01(2) 0.02(3) -0.03(3)

loop_
_atom_type_symbol
_atom_type_description
_atom_type_scat_dispersion_real
_atom_type_scat_dispersion_imag
_atom_type_scat_source
C C 0.0033 0.0016 'International Tables Vol C Tables 4.2.6.8 and 6.1.1.4'
H H 0.0000 0.0000 'International Tables Vol C Tables 4.2.6.8 and 6.1.1.4'
P P 0.1023 0.0942 'International Tables Vol C Tables 4.2.6.8 and 6.1.1.4'
Pt Pt -1.7033 8.3905 'International Tables Vol C Tables 4.2.6.8 and 6.1.1.4'
Si Si 0.0817 0.0704 'International Tables Vol C Tables 4.2.6.8 and 6.1.1.4'

loop_
_geom_angle_atom_site_label_1
_geom_angle_atom_site_label_2
_geom_angle_atom_site_label_3
_geom_angle
P1 Pt1 P2 84.97(10)
P1 Pt1 Si2 169.69(11)
P2 Pt1 Si2 105.21(11)
P1 Pt1 Si1 102.32(11)
P2 Pt1 Si1 167.79(12)
Si2 Pt1 Si1 67.95(11)
P4 Pt2 P3 84.56(10)
P4 Pt2 Si2 97.50(11)
P3 Pt2 Si2 168.49(11)
P4 Pt2 Si1 164.70(11)
P3 Pt2 Si1 110.26(11)
Si2 Pt2 Si1 68.76(11)
C9 P1 C3 102.5(5)
C9 P1 C1 104.7(6)
C3 P1 C1 100.5(6)
C9 P1 Pt1 119.5(4)
C3 P1 Pt1 121.2(4)
C1 P1 Pt1 105.8(4)
C15 P2 C21 102.3(5)
C15 P2 C2 104.4(5)
C21 P2 C2 102.0(5)
C15 P2 Pt1 113.2(4)
C21 P2 Pt1 123.9(4)
C2 P2 Pt1 109.0(3)
C35 P3 C29 105.1(6)
C35 P3 C27 101.6(6)
C29 P3 C27 100.7(5)
C35 P3 Pt2 111.1(4)
C29 P3 Pt2 127.8(4)
C27 P3 Pt2 107.2(4)
C47 P4 C41 105.4(6)
C47 P4 C28 102.8(6)
C41 P4 C28 103.2(6)
C47 P4 Pt2 122.8(4)
C41 P4 Pt2 112.9(4)
C28 P4 Pt2 107.7(4)
C53 Si1 Pt2 116.8(6)
C53 Si1 Pt1 116.9(7)
Pt2 Si1 Pt1 107.66(13)
C53 Si1 Si2 156.5(8)
Pt2 Si1 Si2 55.40(10)
Pt1 Si1 Si2 55.70(10)
C53 Si1 H1 103(3)
Pt2 Si1 H1 111(3)
Pt1 Si1 H1 99(3)
Si2 Si1 H1 100(3)
C59 Si2 Pt2 110.7(4)
C59 Si2 Pt1 117.6(4)
Pt2 Si2 Pt1 108.70(13)
C59 Si2 Si1 117.7(4)
Pt2 Si2 Si1 55.85(10)
Pt1 Si2 Si1 56.36(10)
C59 Si2 H2 98(6)
Pt2 Si2 H2 105(6)
Pt1 Si2 H2 117(6)
Si1 Si2 H2 143(6)
C2 C1 P1 111.8(9)
C2 C1 H1A 107.7
P1 C1 H1A 109.3
C2 C1 H1B 108.8
P1 C1 H1B 109.6
H1A C1 H1B 109.5
C1 C2 P2 108.4(8)
C1 C2 H2A 110.0
P2 C2 H2A 109.3
C1 C2 H2B 110.3
P2 C2 H2B 109.2
H2A C2 H2B 109.5
C8 C3 C4 119.8(12)
C8 C3 P1 123.4(10)
C4 C3 P1 116.8(9)
C3 C4 C5 120.7(12)
C3 C4 H4 119.6
C5 C4 H4 119.6
C6 C5 C4 119.0(13)
C6 C5 H5 120.3
C4 C5 H5 120.6
C5 C6 C7 120.3(12)
C5 C6 H6 120.0
C7 C6 H6 119.7
C6 C7 C8 118.9(12)
C6 C7 H7 119.8
C8 C7 H7 121.3
C3 C8 C7 120.9(12)
C3 C8 H8 120.4
C7 C8 H8 118.7
C14 C9 C10 118.1(11)
C14 C9 P1 125.7(9)
C10 C9 P1 115.8(9)
C11 C10 C9 121.6(13)
C11 C10 H10 118.9
C9 C10 H10 119.4
C10 C11 C12 119.0(14)
C10 C11 H11 120.2
C12 C11 H11 120.8
C11 C12 C13 120.2(13)
C11 C12 H12 119.7
C13 C12 H12 120.1
C14 C13 C12 118.6(14)
C14 C13 H13 121.8
C12 C13 H13 119.6
C9 C14 C13 122.3(13)
C9 C14 H14 119.9
C13 C14 H14 117.8
C16 C15 C20 118.5(12)
C16 C15 P2 118.3(9)
C20 C15 P2 123.1(10)
C15 C16 C17 120.5(11)
C15 C16 H16 119.7
C17 C16 H16 119.7
C18 C17 C16 119.5(12)
C18 C17 H17 120.6
C16 C17 H17 119.9
C17 C18 C19 120.8(12)
C17 C18 H18 120.7
C19 C18 H18 118.5
C18 C19 C20 119.1(12)
C18 C19 H19 120.2
C20 C19 H19 120.7
C15 C20 C19 121.5(13)
C15 C20 H20 119.8
C19 C20 H20 118.7
C22 C21 C26 118.0(11)
C22 C21 P2 118.8(10)
C26 C21 P2 123.2(10)
C23 C22 C21 121.0(13)
C23 C22 H22 118.9
C21 C22 H22 120.1
C22 C23 C24 120.7(14)
C22 C23 H23 119.3
C24 C23 H23 120.1
C23 C24 C25 120.2(13)
C23 C24 H24 120.9
C25 C24 H24 118.9
C24 C25 C26 119.6(13)
C24 C25 H25 120.4
C26 C25 H25 120.0
C25 C26 C21 120.3(13)
C25 C26 H26 119.5
C21 C26 H26 120.1
C28 C27 P3 107.9(7)
C28 C27 H27A 111.4
P3 C27 H27A 109.5
C28 C27 H27B 109.4
P3 C27 H27B 109.1
H27A C27 H27B 109.5
C27 C28 P4 109.1(9)
C27 C28 H28A 110.5
P4 C28 H28A 109.5
C27 C28 H28B 109.3
P4 C28 H28B 109.1
H28A C28 H28B 109.5
C34 C29 C30 117.6(12)
C34 C29 P3 119.0(10)
C30 C29 P3 123.3(10)
C29 C30 C31 121.2(13)
C29 C30 H30 119.7
C31 C30 H30 119.1
C32 C31 C30 119.9(13)
C32 C31 H31 120.4
C30 C31 H31 119.7
C33 C32 C31 120.3(13)
C33 C32 H32 119.3
C31 C32 H32 120.3
C32 C33 C34 119.3(14)
C32 C33 H33 119.9
C34 C33 H33 120.8
C29 C34 C33 121.7(14)
C29 C34 H34 119.9
C33 C34 H34 118.4
C40 C35 C36 119.1(12)
C40 C35 P3 117.8(9)
C36 C35 P3 123.0(10)
C35 C36 C37 120.3(13)
C35 C36 H36 119.6
C37 C36 H36 120.1
C38 C37 C36 120.4(14)
C38 C37 H37 119.3
C36 C37 H37 120.3
C37 C38 C39 120.4(14)
C37 C38 H38 119.5
C39 C38 H38 120.0
C38 C39 C40 118.6(14)
C38 C39 H39 119.5
C40 C39 H39 121.8
C35 C40 C39 121.1(13)
C35 C40 H40 120.0
C39 C40 H40 118.9
C46 C41 C42 120.8(13)
C46 C41 P4 119.0(11)
C42 C41 P4 120.1(10)
C43 C42 C41 118.8(14)
C43 C42 H42 121.4
C41 C42 H42 119.8
C44 C43 C42 120.8(14)
C44 C43 H43 119.2
C42 C43 H43 119.9
C43 C44 C45 119.6(14)
C43 C44 H44 120.9
C45 C44 H44 119.5
C46 C45 C44 119.6(17)
C46 C45 H45 121.1
C44 C45 H45 119.3
C41 C46 C45 120.3(17)
C41 C46 H46 118.4
C45 C46 H46 121.3
C48 C47 C52 117.4(11)
C48 C47 P4 121.1(9)
C52 C47 P4 121.5(10)
C49 C48 C47 120.6(13)
C49 C48 H48 120.0
C47 C48 H48 119.3
C48 C49 C50 121.0(14)
C48 C49 H49 119.8
C50 C49 H49 119.2
C51 C50 C49 119.5(13)
C51 C50 H50 120.5
C49 C50 H50 119.9
C50 C51 C52 121.3(13)
C50 C51 H51 120.2
C52 C51 H51 118.3
C51 C52 C47 120.1(13)
C51 C52 H52 120.4
C47 C52 H52 119.4
C58 C53 C54 117.4(17)
C58 C53 Si1 122.5(18)
C54 C53 Si1 120.1(16)
C55 C54 C53 121(2)
C55 C54 H54 119.3
C53 C54 H54 119.3
C54 C55 C56 115(2)
C54 C55 H55 122.7
C56 C55 H55 122.7
C57 C56 C55 126(2)
C57 C56 H56 116.9
C55 C56 H56 116.9
C56 C57 C58 116(2)
C56 C57 H57 121.8
C58 C57 H57 121.8
C53 C58 C57 123(2)
C53 C58 H58 118.3
C57 C58 H58 118.3
C64 C59 C60 119.0(13)
C64 C59 Si2 121.4(10)
C60 C59 Si2 119.6(11)
C61 C60 C59 118.3(17)
C61 C60 H60 122.8
C59 C60 H60 118.9
C62 C61 C60 122.7(17)
C62 C61 H61 117.5
C60 C61 H61 119.7
C61 C62 C63 120.0(16)
C61 C62 H62 119.7
C63 C62 H62 120.4
C62 C63 C64 119.6(17)
C62 C63 H63 119.9
C64 C63 H63 120.5
C59 C64 C63 120.4(15)
C59 C64 H64 119.5
C63 C64 H64 120.2
C70 C65 C66 119(2)
C70 C65 C71 122(3)
C66 C65 C71 119(3)
C67 C66 C65 120(2)
C67 C66 H66 119.7
C65 C66 H66 120.7
C68 C67 C66 125(3)
C68 C67 H67 115.3
C66 C67 H67 119.6
C67 C68 C69 115(3)
C67 C68 H68 117.3
C69 C68 H68 127.2
C70 C69 C68 121(3)
C70 C69 H69 121.5
C68 C69 H69 117.6
C69 C70 C65 120(3)
C69 C70 H70 121.5
C65 C70 H70 118.3
C65 C71 H71A 105.7
C65 C71 H71B 112.0
H71A C71 H71B 109.5
C65 C71 H71C 110.6
H71A C71 H71C 109.5
H71B C71 H71C 109.5

loop_
_geom_bond_atom_site_label_1
_geom_bond_atom_site_label_2
_geom_bond_distance
Pt1 P1 2.311(3)
Pt1 P2 2.331(3)
Pt1 Si2 2.404(3)
Pt1 Si1 2.422(4)
Pt2 P4 2.302(3)
Pt2 P3 2.330(3)
Pt2 Si2 2.382(3)
Pt2 Si1 2.394(3)
P1 C9 1.823(12)
P1 C3 1.832(13)
P1 C1 1.866(12)
P2 C15 1.832(13)
P2 C21 1.835(12)
P2 C2 1.869(12)
P3 C35 1.805(12)
P3 C29 1.834(13)
P3 C27 1.877(12)
P4 C47 1.815(12)
P4 C41 1.823(12)
P4 C28 1.849(12)
Si1 C53 1.883(17)
Si1 Si2 2.697(5)
Si1 H1 1.36(2)
Si2 C59 1.902(13)
Si2 H2 1.34(14)
C1 C2 1.498(16)
C1 H1A 0.9600
C1 H1B 0.9601
C2 H2A 0.9601
C2 H2B 0.9598
C3 C8 1.361(16)
C3 C4 1.368(17)
C4 C5 1.401(18)
C4 H4 0.9602
C5 C6 1.382(19)
C5 H5 0.9600
C6 C7 1.39(2)
C6 H6 0.9600
C7 C8 1.398(17)
C7 H7 0.9603
C8 H8 0.9600
C9 C14 1.361(17)
C9 C10 1.410(17)
C10 C11 1.378(19)
C10 H10 0.9599
C11 C12 1.40(2)
C11 H11 0.9601
C12 C13 1.40(2)
C12 H12 0.9601
C13 C14 1.397(19)
C13 H13 0.9599
C14 H14 0.9600
C15 C16 1.381(18)
C15 C20 1.389(16)
C16 C17 1.407(19)
C16 H16 0.9601
C17 C18 1.376(18)
C17 H17 0.9601
C18 C19 1.38(2)
C18 H18 0.9602
C19 C20 1.392(19)
C19 H19 0.9602
C20 H20 0.9601
C21 C22 1.394(17)
C21 C26 1.420(18)
C22 C23 1.377(18)
C22 H22 0.9600
C23 C24 1.38(2)
C23 H23 0.9601
C24 C25 1.39(2)
C24 H24 0.9600
C25 C26 1.40(2)
C25 H25 0.9600
C26 H26 0.9600
C27 C28 1.506(16)
C27 H27A 0.9600
C27 H27B 0.9598
C28 H28A 0.9599
C28 H28B 0.9600
C29 C34 1.377(18)
C29 C30 1.378(18)
C30 C31 1.383(19)
C30 H30 0.9600
C31 C32 1.37(2)
C31 H31 0.9600
C32 C33 1.36(2)
C32 H32 0.9601
C33 C34 1.391(19)
C33 H33 0.9599
C34 H34 0.9598
C35 C40 1.387(18)
C35 C36 1.390(16)
C36 C37 1.398(19)
C36 H36 0.9599
C37 C38 1.38(2)
C37 H37 0.9599
C38 C39 1.39(2)
C38 H38 0.9600
C39 C40 1.42(2)
C39 H39 0.9601
C40 H40 0.9600
C41 C46 1.38(2)
C41 C42 1.412(18)
C42 C43 1.405(18)
C42 H42 0.9600
C43 C44 1.38(2)
C43 H43 0.9600
C44 C45 1.43(3)
C44 H44 0.9601
C45 C46 1.39(2)
C45 H45 0.9600
C46 H46 0.9599
C47 C48 1.397(18)
C47 C52 1.414(16)
C48 C49 1.367(19)
C48 H48 0.9598
C49 C50 1.40(2)
C49 H49 0.9600
C50 C51 1.32(2)
C50 H50 0.9599
C51 C52 1.401(18)
C51 H51 0.9600
C52 H52 0.9600
C53 C58 1.38(3)
C53 C54 1.42(3)
C54 C55 1.41(2)
C54 H54 0.9500
C55 C56 1.43(3)
C55 H55 0.9500
C56 C57 1.31(3)
C56 H56 0.9500
C57 C58 1.40(2)
C57 H57 0.9500
C58 H58 0.9500
C59 C64 1.40(2)
C59 C60 1.420(19)
C60 C61 1.42(2)
C60 H60 0.9600
C61 C62 1.35(3)
C61 H61 0.9600
C62 C63 1.40(3)
C62 H62 0.9600
C63 C64 1.42(2)
C63 H63 0.9599
C64 H64 0.9600
C65 C70 1.36(3)
C65 C66 1.37(3)
C65 C71 1.57(4)
C66 C67 1.34(4)
C66 H66 0.9599
C67 C68 1.28(4)
C67 H67 0.9602
C68 C69 1.44(4)
C68 H68 0.9600
C69 C70 1.33(4)
C69 H69 0.9598
C70 H70 0.9599
C71 H71A 0.9601
C71 H71B 0.9600
C71 H71C 0.9601
